data_2200273
loop_
_publ_author_name
'Mehmet Akkurt'
'Sema \"Ozt\"urk'
'Feray Aydo\~gan'

_publ_section_title
;
 4,6-Dimethyl-2-(<i>o</i>-tolyliminomethyl)quinoline
;
_journal_issue 5
_journal_name_full 'Acta Crystallographica Section E'
_journal_page_first o454
_journal_page_last o455
_journal_paper_doi 10.1107/S1600536801006705
_journal_volume 57
_journal_year 2001
_chemical_formula_iupac 'C19 H18 N2'
_chemical_formula_moiety 'C19 H18 N2'
_chemical_formula_sum 'C19 H18 N2'
_chemical_formula_weight 274.37
_chemical_name_systematic
;
4,6-Dimethyl-2-(o-tolyliminomethyl)quinoline
;
_space_group_IT_number 2
_symmetry_cell_setting triclinic
_symmetry_space_group_name_Hall '-P 1'
_symmetry_space_group_name_H-M 'P -1'
_audit_creation_method SHELXL
_cell_angle_alpha 79.203(2)
_cell_angle_beta 76.735(2)
_cell_angle_gamma 77.514(2)
_cell_formula_units_Z 2
_cell_length_a 7.5693(7)
_cell_length_b 9.5620(9)
_cell_length_c 11.3908(11)
_cell_measurement_reflns_used 1739
_cell_measurement_temperature 293(2)
_cell_measurement_theta_max 27.49
_cell_measurement_theta_min 3.05
_cell_volume 775.19(13)
_computing_cell_refinement 'SAINT (Siemens, 1996)'
_computing_data_collection 'SMART (Siemens, 1996)'
_computing_data_reduction SAINT
_computing_molecular_graphics 'ORTEPII (Johnson, 1976)'
_computing_structure_refinement 'SHELXL93 (Sheldrick, 1993)'
_computing_structure_solution 'SHELXS86 (Sheldrick, 1990)'
_diffrn_ambient_temperature 293(2)
_diffrn_measurement_device 'Siemens SMART 1000 CCD area-detector'
_diffrn_measurement_method \w
_diffrn_radiation_monochromator graphite
_diffrn_radiation_source 'fine-focus sealed tube'
_diffrn_radiation_type MoK\a
_diffrn_radiation_wavelength .71073
_diffrn_reflns_av_R_equivalents .0349
_diffrn_reflns_av_sigmaI/netI .0760
_diffrn_reflns_limit_h_max 9
_diffrn_reflns_limit_h_min -9
_diffrn_reflns_limit_k_max 12
_diffrn_reflns_limit_k_min -12
_diffrn_reflns_limit_l_max 14
_diffrn_reflns_limit_l_min -14
_diffrn_reflns_number 5000
_diffrn_reflns_theta_max 27.49
_diffrn_reflns_theta_min 3.05
_diffrn_standards_number 0
_exptl_absorpt_coefficient_mu .070
_exptl_absorpt_correction_type none
_exptl_crystal_colour colourless
_exptl_crystal_density_diffrn 1.180
_exptl_crystal_density_meas ?
_exptl_crystal_description needle
_exptl_crystal_F_000 294
_exptl_crystal_size_max .44
_exptl_crystal_size_mid .26
_exptl_crystal_size_min .06
_refine_diff_density_max .243
_refine_diff_density_min -.269
_refine_ls_extinction_coef .023(9)
_refine_ls_extinction_method SHELXL93
_refine_ls_goodness_of_fit_all 1.018
_refine_ls_goodness_of_fit_obs 1.162
_refine_ls_hydrogen_treatment constr
_refine_ls_matrix_type full
_refine_ls_number_parameters 194
_refine_ls_number_reflns 3414
_refine_ls_number_restraints 0
_refine_ls_restrained_S_all 1.018
_refine_ls_restrained_S_obs 1.162
_refine_ls_R_factor_all .1446
_refine_ls_R_factor_obs .0731
_refine_ls_shift/esd_max <0.001
_refine_ls_shift/esd_mean .000
_refine_ls_structure_factor_coef Fsqd
_refine_ls_weighting_details 'calc w = 1/[\s^2^(Fo^2^)+(0.1124P)^2^+0.0410P] where P = (Fo^2^+2Fc^2^)/3'
_refine_ls_weighting_scheme calc
_refine_ls_wR_factor_all .2363
_refine_ls_wR_factor_obs .1868
_reflns_number_observed 1697
_reflns_number_total 3414
_reflns_observed_criterion I>2\s(I)
_cod_data_source_file bt6038.cif
_cod_data_source_block I
_cod_depositor_comments
;
The following automatic conversions were performed:

'_exptl_crystal_density_meas' value 'none' was changed to '?' - the
value is perceived as not measured.

Automatic conversion script
Id: cif_fix_values 3008 2015-01-20 13:52:24Z robertas 
;
_cod_database_code 2200273

loop_
_symmetry_equiv_pos_as_xyz
'x, y, z'
'-x, -y, -z'

loop_
_atom_site_aniso_label
_atom_site_aniso_U_11
_atom_site_aniso_U_22
_atom_site_aniso_U_33
_atom_site_aniso_U_12
_atom_site_aniso_U_13
_atom_site_aniso_U_23
N1 .061(2) .0579(14) .0441(12) -.0158(11) -.0143(10) -.0078(11)
N2 .061(2) .0510(13) .0520(13) -.0140(11) -.0165(11) .0016(11)
C1 .052(2) .049(2) .053(2) -.0121(12) -.0143(13) -.0062(13)
C2 .062(2) .0454(15) .057(2) -.0178(13) -.0171(13) -.0053(14)
C3 .052(2) .051(2) .052(2) -.0145(12) -.0133(12) -.0064(13)
C4 .0426(15) .0440(14) .053(2) -.0101(11) -.0101(12) -.0041(13)
C5 .059(2) .050(2) .059(2) -.0092(13) -.0149(14) .0000(14)
C6 .056(2) .045(2) .075(2) -.0076(13) -.0081(15) -.0040(15)
C7 .065(2) .045(2) .085(2) -.0112(14) -.011(2) -.017(2)
C8 .061(2) .057(2) .064(2) -.0143(14) -.0119(14) -.017(2)
C9 .046(2) .0477(15) .056(2) -.0100(12) -.0100(12) -.0080(13)
C10 .088(2) .057(2) .056(2) -.021(2) -.024(2) -.0058(15)
C11 .086(3) .050(2) .105(3) -.010(2) -.017(2) .005(2)
C12 .063(2) .058(2) .049(2) -.0120(14) -.0172(13) -.0045(14)
C13 .064(2) .0474(15) .0455(15) -.0115(13) -.0170(13) -.0036(13)
C14 .074(2) .066(2) .074(2) -.017(2) -.031(2) .002(2)
C15 .100(3) .074(2) .087(2) -.007(2) -.050(2) .009(2)
C16 .126(3) .062(2) .061(2) -.013(2) -.028(2) .014(2)
C17 .094(3) .064(2) .057(2) -.026(2) -.007(2) -.001(2)
C18 .067(2) .053(2) .0457(15) -.0158(14) -.0092(13) -.0050(13)
C19 .068(2) .093(2) .074(2) -.025(2) -.016(2) -.006(2)

loop_
_atom_site_label
_atom_site_fract_x
_atom_site_fract_y
_atom_site_fract_z
_atom_site_U_iso_or_equiv
_atom_site_thermal_displace_type
_atom_site_calc_flag
_atom_site_refinement_flags
_atom_site_occupancy
_atom_site_disorder_group
_atom_site_type_symbol
N1 .2160(3) .1467(2) .2710(2) .0529(6) Uani d . 1 . N
N2 .2614(3) .5139(2) .2097(2) .0544(6) Uani d . 1 . N
C1 .2282(4) .2707(3) .2999(2) .0504(7) Uani d . 1 . C
C2 .2442(4) .2870(3) .4167(2) .0531(7) Uani d . 1 . C
H2B .2493 .3779 .4326 .064 Uiso calc R 1 . H
C3 .2524(4) .1713(3) .5074(2) .0504(7) Uani d . 1 . C
C4 .2448(3) .0344(3) .4775(2) .0463(6) Uani d . 1 . C
C5 .2588(4) -.0961(3) .5607(3) .0566(7) Uani d . 1 . C
H5A .2738 -.0940 .6391 .068 Uiso calc R 1 . H
C6 .2507(4) -.2254(3) .5284(3) .0604(8) Uani d . 1 . C
C7 .2279(4) -.2278(3) .4103(3) .0641(8) Uani d . 1 . C
H7A .2215 -.3151 .3882 .077 Uiso calc R 1 . H
C8 .2148(4) -.1058(3) .3274(3) .0594(8) Uani d . 1 . C
H8A .1982 -.1103 .2499 .071 Uiso calc R 1 . H
C9 .2263(4) .0276(3) .3581(2) .0494(7) Uani d . 1 . C
C10 .2665(5) .1883(3) .6327(3) .0649(9) Uani d . 1 . C
H10A .3793 .1303 .6522 .097 Uiso calc R 1 . H
H10B .1635 .1573 .6907 .097 Uiso calc R 1 . H
H10C .2657 .2881 .6356 .097 Uiso calc R 1 . H
C11 .2706(5) -.3633(3) .6187(4) .0832(11) Uani d . 1 . C
H11A .1772 -.4169 .6183 .125 Uiso calc R 1 . H
H11B .2569 -.3394 .6989 .125 Uiso calc R 1 . H
H11C .3903 -.4209 .5961 .125 Uiso calc R 1 . H
C12 .2241(4) .3936(3) .2010(3) .0556(7) Uani d . 1 . C
H12A .1930 .3828 .1293 .067 Uiso calc R 1 . H
C13 .2501(4) .6284(3) .1108(2) .0514(7) Uani d . 1 . C
C14 .0932(5) .6723(3) .0603(3) .0696(9) Uani d . 1 . C
H14A -.0047 .6224 .0885 .083 Uiso calc R 1 . H
C15 .0804(6) .7884(4) -.0307(3) .0859(11) Uani d . 1 . C
H15A -.0250 .8171 -.0642 .103 Uiso calc R 1 . H
C16 .2257(6) .8616(4) -.0716(3) .0853(12) Uani d . 1 . C
H16A .2185 .9401 -.1334 .102 Uiso calc R 1 . H
C17 .3818(5) .8196(3) -.0218(3) .0724(9) Uani d . 1 . C
H17A .4786 .8705 -.0504 .087 Uiso calc R 1 . H
C18 .3972(4) .7027(3) .0705(2) .0549(7) Uani d . 1 . C
C19 .5668(5) .6568(4) .1253(3) .0773(10) Uani d . 1 . C
H19A .6451 .7278 .0960 .116 Uiso calc R 1 . H
H19B .6322 .5650 .1024 .116 Uiso calc R 1 . H
H19C .5317 .6483 .2125 .116 Uiso calc R 1 . H

loop_
_atom_type_symbol
_atom_type_description
_atom_type_scat_dispersion_real
_atom_type_scat_dispersion_imag
_atom_type_scat_source
C C .0033 .0016 'International Tables Vol C Tables 4.2.6.8 and 6.1.1.4'
H H .0000 .0000 'International Tables Vol C Tables 4.2.6.8 and 6.1.1.4'
N N .0061 .0033 'International Tables Vol C Tables 4.2.6.8 and 6.1.1.4'

loop_
_geom_angle_atom_site_label_1
_geom_angle_atom_site_label_2
_geom_angle_atom_site_label_3
_geom_angle
_geom_angle_publ_flag
C1 N1 C9 118.0(2) yes
C12 N2 C13 119.0(2) yes
N1 C1 C2 123.2(3) ?
N1 C1 C12 115.5(2) ?
C2 C1 C12 121.3(2) ?
C3 C2 C1 120.9(2) ?
C3 C2 H2B 119.6(2) ?
C1 C2 H2B 119.6(2) ?
C2 C3 C4 117.0(2) ?
C2 C3 C10 121.2(2) yes
C4 C3 C10 121.8(2) yes
C9 C4 C5 118.1(2) ?
C9 C4 C3 118.5(2) ?
C5 C4 C3 123.4(2) yes
C6 C5 C4 121.6(3) ?
C6 C5 H5A 119.2(2) ?
C4 C5 H5A 119.2(2) ?
C5 C6 C7 118.9(3) ?
C5 C6 C11 120.2(3) yes
C7 C6 C11 120.9(3) yes
C8 C7 C6 121.6(3) ?
C8 C7 H7A 119.2(2) ?
C6 C7 H7A 119.2(2) ?
C7 C8 C9 120.3(3) ?
C7 C8 H8A 119.8(2) ?
C9 C8 H8A 119.8(2) ?
N1 C9 C8 118.2(2) yes
N1 C9 C4 122.3(2) ?
C8 C9 C4 119.5(3) ?
C3 C10 H10A 109.5(2) ?
C3 C10 H10B 109.5(2) ?
H10A C10 H10B 109.5 ?
C3 C10 H10C 109.5(2) ?
H10A C10 H10C 109.5 ?
H10B C10 H10C 109.5 ?
C6 C11 H11A 109.5(2) ?
C6 C11 H11B 109.5(2) ?
H11A C11 H11B 109.5 ?
C6 C11 H11C 109.5(2) ?
H11A C11 H11C 109.5 ?
H11B C11 H11C 109.5 ?
N2 C12 C1 122.5(3) ?
N2 C12 H12A 118.7(2) ?
C1 C12 H12A 118.7(2) ?
C14 C13 C18 120.3(3) ?
C14 C13 N2 121.6(3) ?
C18 C13 N2 118.0(2) ?
C15 C14 C13 120.8(3) ?
C15 C14 H14A 119.6(2) ?
C13 C14 H14A 119.6(2) ?
C14 C15 C16 119.1(3) ?
C14 C15 H15A 120.4(2) ?
C16 C15 H15A 120.4(2) ?
C15 C16 C17 120.6(3) ?
C15 C16 H16A 119.7(2) ?
C17 C16 H16A 119.7(2) ?
C16 C17 C18 121.2(3) ?
C16 C17 H17A 119.4(2) ?
C18 C17 H17A 119.4(2) ?
C17 C18 C13 117.9(3) ?
C17 C18 C19 121.3(3) yes
C13 C18 C19 120.7(3) yes
C18 C19 H19A 109.5(2) ?
C18 C19 H19B 109.5(2) ?
H19A C19 H19B 109.5 ?
C18 C19 H19C 109.5(2) ?
H19A C19 H19C 109.5 ?
H19B C19 H19C 109.5 ?

loop_
_geom_bond_atom_site_label_1
_geom_bond_atom_site_label_2
_geom_bond_site_symmetry_2
_geom_bond_distance
_geom_bond_publ_flag
N1 C1 . 1.316(3) yes
N1 C9 . 1.364(3) yes
N2 C12 . 1.267(3) yes
N2 C13 . 1.420(3) yes
C1 C2 . 1.403(4) ?
C1 C12 . 1.468(4) ?
C2 C3 . 1.366(3) ?
C2 H2B . .93 ?
C3 C4 . 1.429(3) ?
C3 C10 . 1.496(4) yes
C4 C9 . 1.413(4) ?
C4 C5 . 1.419(3) ?
C5 C6 . 1.371(4) ?
C5 H5A . .93 ?
C6 C7 . 1.400(4) ?
C6 C11 . 1.515(4) yes
C7 C8 . 1.357(4) ?
C7 H7A . .93 ?
C8 C9 . 1.410(4) ?
C8 H8A . .93 ?
C10 H10A . .96 ?
C10 H10B . .96 ?
C10 H10C . .96 ?
C11 H11A . .96 ?
C11 H11B . .96 ?
C11 H11C . .96 ?
C12 H12A . .93 ?
C13 C14 . 1.388(4) ?
C13 C18 . 1.393(4) ?
C14 C15 . 1.373(4) ?
C14 H14A . .93 ?
C15 C16 . 1.376(5) ?
C15 H15A . .93 ?
C16 C17 . 1.377(5) ?
C16 H16A . .93 ?
C17 C18 . 1.388(4) ?
C17 H17A . .93 ?
C18 C19 . 1.501(4) yes
C19 H19A . .96 ?
C19 H19B . .96 ?
C19 H19C . .96 ?

loop_
_geom_torsion_atom_site_label_1
_geom_torsion_atom_site_label_2
_geom_torsion_atom_site_label_3
_geom_torsion_atom_site_label_4
_geom_torsion
_geom_torsion_publ_flag
C9 N1 C1 C2 -2.5(4) ?
C9 N1 C1 C12 177.5(2) ?
N1 C1 C2 C3 1.6(4) ?
C12 C1 C2 C3 -178.4(3) ?
C1 C2 C3 C4 .3(4) ?
C1 C2 C3 C10 -179.1(3) ?
C2 C3 C4 C9 -1.1(4) ?
C10 C3 C4 C9 178.3(3) ?
C2 C3 C4 C5 177.5(3) ?
C10 C3 C4 C5 -3.1(4) ?
C9 C4 C5 C6 -1.4(4) ?
C3 C4 C5 C6 179.9(3) ?
C4 C5 C6 C7 -.1(4) ?
C4 C5 C6 C11 178.5(3) ?
C5 C6 C7 C8 .4(5) ?
C11 C6 C7 C8 -178.2(3) ?
C6 C7 C8 C9 .8(5) ?
C1 N1 C9 C8 -179.5(2) ?
C1 N1 C9 C4 1.6(4) ?
C7 C8 C9 N1 178.7(3) ?
C7 C8 C9 C4 -2.3(4) ?
C5 C4 C9 N1 -178.5(2) ?
C3 C4 C9 N1 .2(4) ?
C5 C4 C9 C8 2.6(4) ?
C3 C4 C9 C8 -178.7(2) ?
C13 N2 C12 C1 -178.6(2) yes
N1 C1 C12 N2 -169.4(3) ?
C2 C1 C12 N2 10.6(4) ?
C12 N2 C13 C14 52.1(4) ?
C12 N2 C13 C18 -132.1(3) ?
C18 C13 C14 C15 .6(5) ?
N2 C13 C14 C15 176.3(3) ?
C13 C14 C15 C16 -.1(5) ?
C14 C15 C16 C17 -.3(5) ?
C15 C16 C17 C18 .2(5) ?
C16 C17 C18 C13 .3(4) ?
C16 C17 C18 C19 -179.8(3) ?
C14 C13 C18 C17 -.7(4) ?
N2 C13 C18 C17 -176.6(3) ?
C14 C13 C18 C19 179.4(3) ?
N2 C13 C18 C19 3.6(4) ?

loop_
_cod_related_entry_id
_cod_related_entry_database
_cod_related_entry_code
1 ChemSpider 30654611
